data_4023801
loop_
_publ_author_name
'Yang Song'
'Garry R. Buettner'
'Sean Parkin'
'Brett A. Wagner'
'Larry W. Robertson'
'Hans-Joachim Lehmler'

_publ_contact_author_address
;The University of Iowa
Department of Occupational and Environmental Health
100 Oakdale Campus, 124 IREH
Iowa City, IA 52242-5000
USA
;
_publ_contact_author_email hans-joachim-lehmler@uiowa.edu
_publ_contact_author_fax '1 (319) 335-4290'
_publ_contact_author_name 'Hans-Joachim Lehmler'
_publ_contact_author_phone '1 (319) 335-4211'
_publ_section_title
;
 Chlorination Increases the Persistence of Semiquinone Free Radicals
 Derived from Polychlorinated Biphenyl Hydroquinones and Quinones
;
_journal_name_full 'Journal of Organic Chemistry'
_journal_page_first 8296
_journal_page_last 8304
_journal_paper_doi 10.1021/jo801397g
_journal_volume 73
_journal_year 2008
_chemical_formula_moiety 'C7 H5 Br Cl2 O2'
_chemical_formula_sum 'C7 H5 Br Cl2 O2'
_chemical_formula_weight 271.92
_chemical_name_systematic
; 
2-Bromo-3,6-dichloro-4-methoxy-phenol
;
_space_group_IT_number 2
_symmetry_cell_setting triclinic
_symmetry_space_group_name_Hall '-P 1'
_symmetry_space_group_name_H-M 'P -1'
_atom_sites_solution_hydrogens geom
_atom_sites_solution_primary direct
_atom_sites_solution_secondary difmap
_audit_creation_method SHELXL-97
_cell_angle_alpha 85.8672(8)
_cell_angle_beta 75.3724(8)
_cell_angle_gamma 81.0843(8)
_cell_formula_units_Z 4
_cell_length_a 8.10327(10)
_cell_length_b 9.2723(2)
_cell_length_c 12.0905(2)
_cell_measurement_reflns_used 14313
_cell_measurement_temperature 90.0(2)
_cell_measurement_theta_max 27.48
_cell_measurement_theta_min 1.00
_cell_volume 867.85(3)
_computing_cell_refinement 'SCALEPACK (Otwinowski & Minor, 1997)'
_computing_data_collection 'COLLECT (Nonius, 1998)'
_computing_data_reduction 'DENZO-SMN (Otwinowski & Minor, 1997)'
_computing_molecular_graphics 'XP in SHELXTL (Sheldrick, 2008)'
_computing_publication_material
; 
SHELX97-2 (Sheldrick, 2008) and local procedures 
;
_computing_structure_refinement 'SHELXL-97 (Sheldrick, 2008)'
_computing_structure_solution 'SHELXS-97 (Sheldrick, 2008)'
_diffrn_ambient_temperature 90.0(2)
_diffrn_detector_area_resol_mean 18
_diffrn_measured_fraction_theta_full 0.998
_diffrn_measured_fraction_theta_max 0.998
_diffrn_measurement_device_type 'Nonius KappaCCD diffractometer'
_diffrn_measurement_method '\w scans at fixed \c = 55\%'
_diffrn_radiation_monochromator graphite
_diffrn_radiation_source 'fine-focus sealed tube'
_diffrn_radiation_type MoK\a
_diffrn_radiation_wavelength 0.71073
_diffrn_reflns_av_R_equivalents 0.0393
_diffrn_reflns_av_sigmaI/netI 0.0314
_diffrn_reflns_limit_h_max 10
_diffrn_reflns_limit_h_min -10
_diffrn_reflns_limit_k_max 12
_diffrn_reflns_limit_k_min -12
_diffrn_reflns_limit_l_max 15
_diffrn_reflns_limit_l_min -15
_diffrn_reflns_number 19069
_diffrn_reflns_theta_full 27.49
_diffrn_reflns_theta_max 27.49
_diffrn_reflns_theta_min 1.74
_diffrn_standards_number 0
_exptl_absorpt_coefficient_mu 5.303
_exptl_absorpt_correction_T_max 0.588
_exptl_absorpt_correction_T_min 0.160
_exptl_absorpt_correction_type multi-scan
_exptl_absorpt_process_details 'Sadabs (Bruker-Nonius, 1997)'
_exptl_crystal_colour colourless
_exptl_crystal_density_diffrn 2.081
_exptl_crystal_density_method 'not measured'
_exptl_crystal_description slab
_exptl_crystal_F_000 528
_exptl_crystal_size_max 0.38
_exptl_crystal_size_mid 0.36
_exptl_crystal_size_min 0.10
_refine_diff_density_max 0.567
_refine_diff_density_min -0.484
_refine_diff_density_rms 0.087
_refine_ls_extinction_coef 0.0015(3)
_refine_ls_extinction_expression Fc^*^=kFc[1+0.001xFc^2^\l^3^/sin(2\q)]^-1/4^
_refine_ls_extinction_method SHELXL
_refine_ls_goodness_of_fit_ref 1.045
_refine_ls_hydrogen_treatment constr
_refine_ls_matrix_type full
_refine_ls_number_parameters 222
_refine_ls_number_reflns 3978
_refine_ls_number_restraints 0
_refine_ls_restrained_S_all 1.045
_refine_ls_R_factor_all 0.0323
_refine_ls_R_factor_gt 0.0237
_refine_ls_shift/su_max 0.001
_refine_ls_shift/su_mean 0.000
_refine_ls_structure_factor_coef Fsqd
_refine_ls_weighting_details 'calc w=1/[\s^2^(Fo^2^)+(0.0148P)^2^+0.9308P] where P=(Fo^2^+2Fc^2^)/3'
_refine_ls_weighting_scheme calc
_refine_ls_wR_factor_gt 0.0495
_refine_ls_wR_factor_ref 0.0518
_reflns_number_gt 3440
_reflns_number_total 3978
_reflns_threshold_expression >2\s(I)
_cod_data_source_file jo801397g_si_003.cif
_cod_data_source_block k08001s
_cod_database_code 4023801

loop_
_symmetry_equiv_pos_as_xyz
'x, y, z'
'-x, -y, -z'

loop_
_atom_site_label
_atom_site_type_symbol
_atom_site_fract_x
_atom_site_fract_y
_atom_site_fract_z
_atom_site_U_iso_or_equiv
_atom_site_adp_type
_atom_site_occupancy
_atom_site_symmetry_multiplicity
_atom_site_calc_flag
_atom_site_refinement_flags
_atom_site_disorder_assembly
_atom_site_disorder_group
Br1A Br 0.03607(3) 0.00410(2) 0.14587(2) 0.01538(7) Uani 1 1 d . . .
Cl1A Cl 0.22103(7) 0.24300(6) -0.03336(5) 0.01488(12) Uani 1 1 d . . .
Cl2A Cl 0.59761(7) -0.06038(6) 0.32930(5) 0.01786(13) Uani 1 1 d . . .
O1A O 0.5456(2) 0.30213(18) -0.00738(14) 0.0173(4) Uani 1 1 d . . .
O2A O 0.2568(2) -0.11494(17) 0.30147(14) 0.0144(3) Uani 1 1 d . . .
H2A H 0.3252 -0.1569 0.3395 0.022 Uiso 1 1 calc R . .
C1A C 0.2514(3) 0.0554(2) 0.14627(19) 0.0112(4) Uani 1 1 d . . .
C2A C 0.3250(3) 0.1589(2) 0.06819(18) 0.0114(4) Uani 1 1 d . . .
C3A C 0.4839(3) 0.1988(2) 0.07153(19) 0.0128(5) Uani 1 1 d . . .
C4A C 0.5664(3) 0.1316(2) 0.15319(19) 0.0137(5) Uani 1 1 d . . .
H4A H 0.6737 0.1574 0.1571 0.016 Uiso 1 1 calc R . .
C5A C 0.4920(3) 0.0264(2) 0.22928(19) 0.0126(4) Uani 1 1 d . . .
C6A C 0.3344(3) -0.0134(2) 0.22767(19) 0.0116(4) Uani 1 1 d . . .
C7A C 0.7059(3) 0.3470(3) -0.0031(2) 0.0178(5) Uani 1 1 d . . .
H7A1 H 0.6933 0.3891 0.0711 0.027 Uiso 1 1 calc R . .
H7A2 H 0.7372 0.4204 -0.0643 0.027 Uiso 1 1 calc R . .
H7A3 H 0.7963 0.2622 -0.0133 0.027 Uiso 1 1 calc R . .
Br1B Br 0.02346(3) 0.59535(2) 0.788064(19) 0.01699(7) Uani 1 1 d . . .
Cl1B Cl 0.28497(7) 0.75904(6) 0.58536(5) 0.01515(12) Uani 1 1 d . . .
Cl2B Cl 0.12291(7) 0.15143(6) 0.49016(5) 0.01584(12) Uani 1 1 d . . .
O1B O 0.4147(2) 0.61244(17) 0.37482(13) 0.0159(3) Uani 1 1 d . . .
O2B O -0.0244(2) 0.31591(17) 0.70822(14) 0.0167(4) Uani 1 1 d . . .
H2B H -0.0445 0.2390 0.6846 0.025 Uiso 1 1 calc R . .
C1B C 0.1272(3) 0.5159(2) 0.64346(19) 0.0122(4) Uani 1 1 d . . .
C2B C 0.2366(3) 0.5911(2) 0.55978(19) 0.0113(4) Uani 1 1 d . . .
C3B C 0.3101(3) 0.5308(2) 0.45272(19) 0.0122(4) Uani 1 1 d . . .
C4B C 0.2747(3) 0.3954(2) 0.43197(19) 0.0126(4) Uani 1 1 d . . .
H4B H 0.3248 0.3527 0.3599 0.015 Uiso 1 1 calc R . .
C5B C 0.1654(3) 0.3220(2) 0.51721(19) 0.0117(4) Uani 1 1 d . . .
C6B C 0.0876(3) 0.3806(2) 0.62325(19) 0.0121(4) Uani 1 1 d . . .
C7B C 0.4795(3) 0.5558(3) 0.2631(2) 0.0201(5) Uani 1 1 d . . .
H7B1 H 0.5523 0.4618 0.2674 0.030 Uiso 1 1 calc R . .
H7B2 H 0.5478 0.6246 0.2134 0.030 Uiso 1 1 calc R . .
H7B3 H 0.3830 0.5421 0.2316 0.030 Uiso 1 1 calc R . .

loop_
_atom_site_aniso_label
_atom_site_aniso_U_11
_atom_site_aniso_U_22
_atom_site_aniso_U_33
_atom_site_aniso_U_23
_atom_site_aniso_U_13
_atom_site_aniso_U_12
Br1A 0.01413(12) 0.01420(12) 0.02030(13) 0.00457(9) -0.00751(9) -0.00651(9)
Cl1A 0.0156(3) 0.0168(3) 0.0131(3) 0.0055(2) -0.0052(2) -0.0047(2)
Cl2A 0.0188(3) 0.0182(3) 0.0205(3) 0.0092(2) -0.0118(2) -0.0075(2)
O1A 0.0180(8) 0.0195(9) 0.0167(8) 0.0092(7) -0.0061(7) -0.0109(7)
O2A 0.0162(8) 0.0128(8) 0.0166(8) 0.0077(6) -0.0076(7) -0.0073(7)
C1A 0.0103(10) 0.0104(11) 0.0128(11) -0.0012(9) -0.0016(8) -0.0033(8)
C2A 0.0130(10) 0.0108(11) 0.0100(10) 0.0001(8) -0.0037(8) 0.0003(9)
C3A 0.0161(11) 0.0099(11) 0.0118(11) 0.0027(9) -0.0020(9) -0.0039(9)
C4A 0.0116(11) 0.0123(11) 0.0171(12) 0.0004(9) -0.0026(9) -0.0035(9)
C5A 0.0147(11) 0.0112(11) 0.0121(11) 0.0022(9) -0.0051(9) -0.0011(9)
C6A 0.0146(11) 0.0090(11) 0.0111(11) 0.0011(8) -0.0018(8) -0.0040(8)
C7A 0.0172(12) 0.0199(13) 0.0168(12) 0.0042(10) -0.0019(9) -0.0100(10)
Br1B 0.01948(13) 0.01574(13) 0.01440(12) -0.00298(9) 0.00107(9) -0.00590(9)
Cl1B 0.0174(3) 0.0105(3) 0.0188(3) 0.0017(2) -0.0048(2) -0.0062(2)
Cl2B 0.0200(3) 0.0106(3) 0.0185(3) -0.0014(2) -0.0054(2) -0.0053(2)
O1B 0.0176(8) 0.0160(8) 0.0126(8) 0.0052(7) -0.0003(6) -0.0057(7)
O2B 0.0211(9) 0.0127(8) 0.0156(8) 0.0017(6) 0.0004(7) -0.0096(7)
C1B 0.0123(11) 0.0132(11) 0.0108(11) 0.0004(9) -0.0029(9) -0.0009(9)
C2B 0.0109(10) 0.0081(10) 0.0159(11) 0.0010(8) -0.0056(9) -0.0018(8)
C3B 0.0091(10) 0.0143(11) 0.0130(11) 0.0065(9) -0.0030(8) -0.0035(8)
C4B 0.0125(11) 0.0139(11) 0.0104(10) -0.0004(9) -0.0026(8) 0.0011(9)
C5B 0.0120(10) 0.0075(10) 0.0167(11) 0.0012(9) -0.0060(9) -0.0017(8)
C6B 0.0099(10) 0.0117(11) 0.0141(11) 0.0033(9) -0.0021(8) -0.0025(8)
C7B 0.0201(12) 0.0244(13) 0.0130(12) 0.0059(10) -0.0011(10) -0.0031(10)

loop_
_atom_type_symbol
_atom_type_description
_atom_type_scat_dispersion_real
_atom_type_scat_dispersion_imag
_atom_type_scat_source
C C 0.0033 0.0016 'International Tables Vol C Tables 4.2.6.8 and 6.1.1.4'
H H 0.0000 0.0000 'International Tables Vol C Tables 4.2.6.8 and 6.1.1.4'
O O 0.0106 0.0060 'International Tables Vol C Tables 4.2.6.8 and 6.1.1.4'
Cl Cl 0.1484 0.1585 'International Tables Vol C Tables 4.2.6.8 and 6.1.1.4'
Br Br -0.2901 2.4595 'International Tables Vol C Tables 4.2.6.8 and 6.1.1.4'

loop_
_geom_angle_atom_site_label_1
_geom_angle_atom_site_label_2
_geom_angle_atom_site_label_3
_geom_angle
_geom_angle_site_symmetry_1
_geom_angle_site_symmetry_3
_geom_angle_publ_flag
C3A O1A C7A 117.13(18) . . ?
C6A O2A H2A 109.5 . . ?
C2A C1A C6A 121.1(2) . . ?
C2A C1A Br1A 121.08(17) . . ?
C6A C1A Br1A 117.80(16) . . ?
C1A C2A C3A 120.4(2) . . ?
C1A C2A Cl1A 120.72(17) . . ?
C3A C2A Cl1A 118.89(17) . . ?
O1A C3A C4A 124.8(2) . . ?
O1A C3A C2A 116.5(2) . . ?
C4A C3A C2A 118.7(2) . . ?
C3A C4A C5A 120.0(2) . . ?
C3A C4A H4A 120.0 . . ?
C5A C4A H4A 120.0 . . ?
C6A C5A C4A 122.0(2) . . ?
C6A C5A Cl2A 118.11(17) . . ?
C4A C5A Cl2A 119.92(17) . . ?
O2A C6A C5A 123.6(2) . . ?
O2A C6A C1A 118.58(19) . . ?
C5A C6A C1A 117.8(2) . . ?
O1A C7A H7A1 109.5 . . ?
O1A C7A H7A2 109.5 . . ?
H7A1 C7A H7A2 109.5 . . ?
O1A C7A H7A3 109.5 . . ?
H7A1 C7A H7A3 109.5 . . ?
H7A2 C7A H7A3 109.5 . . ?
C3B O1B C7B 116.15(18) . . ?
C6B O2B H2B 109.5 . . ?
C2B C1B C6B 121.5(2) . . ?
C2B C1B Br1B 120.98(17) . . ?
C6B C1B Br1B 117.52(16) . . ?
C1B C2B C3B 119.9(2) . . ?
C1B C2B Cl1B 121.25(17) . . ?
C3B C2B Cl1B 118.85(17) . . ?
O1B C3B C4B 124.4(2) . . ?
O1B C3B C2B 116.2(2) . . ?
C4B C3B C2B 119.4(2) . . ?
C3B C4B C5B 119.7(2) . . ?
C3B C4B H4B 120.2 . . ?
C5B C4B H4B 120.2 . . ?
C6B C5B C4B 122.2(2) . . ?
C6B C5B Cl2B 118.59(17) . . ?
C4B C5B Cl2B 119.17(17) . . ?
O2B C6B C5B 124.7(2) . . ?
O2B C6B C1B 118.0(2) . . ?
C5B C6B C1B 117.3(2) . . ?
O1B C7B H7B1 109.5 . . ?
O1B C7B H7B2 109.5 . . ?
H7B1 C7B H7B2 109.5 . . ?
O1B C7B H7B3 109.5 . . ?
H7B1 C7B H7B3 109.5 . . ?
H7B2 C7B H7B3 109.5 . . ?

loop_
_geom_bond_atom_site_label_1
_geom_bond_atom_site_label_2
_geom_bond_distance
_geom_bond_site_symmetry_2
_geom_bond_publ_flag
Br1A C1A 1.879(2) . ?
Cl1A C2A 1.734(2) . ?
Cl2A C5A 1.735(2) . ?
O1A C3A 1.362(3) . ?
O1A C7A 1.438(3) . ?
O2A C6A 1.362(2) . ?
O2A H2A 0.8400 . ?
C1A C2A 1.390(3) . ?
C1A C6A 1.392(3) . ?
C2A C3A 1.405(3) . ?
C3A C4A 1.388(3) . ?
C4A C5A 1.391(3) . ?
C4A H4A 0.9500 . ?
C5A C6A 1.388(3) . ?
C7A H7A1 0.9800 . ?
C7A H7A2 0.9800 . ?
C7A H7A3 0.9800 . ?
Br1B C1B 1.886(2) . ?
Cl1B C2B 1.730(2) . ?
Cl2B C5B 1.740(2) . ?
O1B C3B 1.368(3) . ?
O1B C7B 1.427(3) . ?
O2B C6B 1.360(3) . ?
O2B H2B 0.8400 . ?
C1B C2B 1.390(3) . ?
C1B C6B 1.394(3) . ?
C2B C3B 1.398(3) . ?
C3B C4B 1.384(3) . ?
C4B C5B 1.391(3) . ?
C4B H4B 0.9500 . ?
C5B C6B 1.387(3) . ?
C7B H7B1 0.9800 . ?
C7B H7B2 0.9800 . ?
C7B H7B3 0.9800 . ?

loop_
_geom_hbond_atom_site_label_D
_geom_hbond_atom_site_label_H
_geom_hbond_atom_site_label_A
_geom_hbond_distance_DH
_geom_hbond_distance_HA
_geom_hbond_distance_DA
_geom_hbond_angle_DHA
_geom_hbond_site_symmetry_A
O2A H2A O1B 0.84 2.20 2.839(2) 133.2 1_545
O2A H2A Cl2A 0.84 2.48 2.9869(16) 119.7 .
O2A H2A Cl1B 0.84 2.97 3.5963(17) 133.4 1_545
O2B H2B O2A 0.84 2.18 2.875(2) 140.1 2_556
O2B H2B Cl2B 0.84 2.52 3.0213(17) 119.3 .
O2B H2B Br1A 0.84 2.94 3.3427(16) 111.7 2_556

loop_
_geom_torsion_atom_site_label_1
_geom_torsion_atom_site_label_2
_geom_torsion_atom_site_label_3
_geom_torsion_atom_site_label_4
_geom_torsion
_geom_torsion_site_symmetry_1
_geom_torsion_site_symmetry_2
_geom_torsion_site_symmetry_3
_geom_torsion_site_symmetry_4
_geom_torsion_publ_flag
C6A C1A C2A C3A -1.4(3) . . . . ?
Br1A C1A C2A C3A 178.32(16) . . . . ?
C6A C1A C2A Cl1A 179.60(17) . . . . ?
Br1A C1A C2A Cl1A -0.7(3) . . . . ?
C7A O1A C3A C4A -1.8(3) . . . . ?
C7A O1A C3A C2A 178.4(2) . . . . ?
C1A C2A C3A O1A -179.3(2) . . . . ?
Cl1A C2A C3A O1A -0.3(3) . . . . ?
C1A C2A C3A C4A 0.8(3) . . . . ?
Cl1A C2A C3A C4A 179.79(17) . . . . ?
O1A C3A C4A C5A -179.5(2) . . . . ?
C2A C3A C4A C5A 0.3(3) . . . . ?
C3A C4A C5A C6A -0.9(3) . . . . ?
C3A C4A C5A Cl2A 178.61(17) . . . . ?
C4A C5A C6A O2A -179.4(2) . . . . ?
Cl2A C5A C6A O2A 1.1(3) . . . . ?
C4A C5A C6A C1A 0.3(3) . . . . ?
Cl2A C5A C6A C1A -179.24(16) . . . . ?
C2A C1A C6A O2A -179.48(19) . . . . ?
Br1A C1A C6A O2A 0.8(3) . . . . ?
C2A C1A C6A C5A 0.9(3) . . . . ?
Br1A C1A C6A C5A -178.87(16) . . . . ?
C6B C1B C2B C3B -0.3(3) . . . . ?
Br1B C1B C2B C3B -179.12(16) . . . . ?
C6B C1B C2B Cl1B 179.91(17) . . . . ?
Br1B C1B C2B Cl1B 1.1(3) . . . . ?
C7B O1B C3B C4B 4.7(3) . . . . ?
C7B O1B C3B C2B -175.60(19) . . . . ?
C1B C2B C3B O1B 179.34(19) . . . . ?
Cl1B C2B C3B O1B -0.9(3) . . . . ?
C1B C2B C3B C4B -0.9(3) . . . . ?
Cl1B C2B C3B C4B 178.86(17) . . . . ?
O1B C3B C4B C5B -179.6(2) . . . . ?
C2B C3B C4B C5B 0.7(3) . . . . ?
C3B C4B C5B C6B 0.8(3) . . . . ?
C3B C4B C5B Cl2B -179.70(17) . . . . ?
C4B C5B C6B O2B 177.8(2) . . . . ?
Cl2B C5B C6B O2B -1.7(3) . . . . ?
C4B C5B C6B C1B -2.0(3) . . . . ?
Cl2B C5B C6B C1B 178.53(16) . . . . ?
C2B C1B C6B O2B -178.1(2) . . . . ?
Br1B C1B C6B O2B 0.8(3) . . . . ?
C2B C1B C6B C5B 1.7(3) . . . . ?
Br1B C1B C6B C5B -179.42(16) . . . . ?
